data_2244113
loop_
_publ_author_name
'Padgett, Clifford W.'
'Lynch, Will E.'
'Groneck, Erin N.'
'Raymundo, Melina'
'Adams, Desiree'

_publ_section_title
;
 Crystal structures of three zinc(II) halide coordination complexes with
 quinoline <i>N</i>-oxide
;
_journal_coeditor_code ZV2014
_journal_issue 7
_journal_name_full 'Acta Crystallographica Section E'
_journal_page_first
;
;
_journal_paper_doi 10.1107/S2056989022005953
_journal_volume 78
_journal_year 2022
_chemical_formula_iupac '[Zn I2 (C9 H7 N1 O1)2]'
_chemical_formula_moiety 'C18 H14 I2 N2 O2 Zn'
_chemical_formula_sum 'C18 H14 I2 N2 O2 Zn'
_chemical_formula_weight 609.48
_chemical_name_systematic
;
Diiodidodobis(quinoline <i>N</i>-oxide-\k<i>O</i>)zinc(II)
;
_space_group_crystal_system monoclinic
_space_group_IT_number 14
_space_group_name_Hall '-P 2ybc'
_space_group_name_H-M_alt 'P 1 21/c 1'
_atom_sites_solution_hydrogens geom
_audit_creation_method
;
Olex2 1.3
(compiled 2020.11.12 svn.r5f609507 for OlexSys, GUI svn.r6408)
;
_cell_angle_alpha 90
_cell_angle_beta 97.192(4)
_cell_angle_gamma 90
_cell_formula_units_Z 4
_cell_length_a 16.7231(7)
_cell_length_b 7.6155(4)
_cell_length_c 15.8689(7)
_cell_measurement_reflns_used 3422
_cell_measurement_temperature 297.4(5)
_cell_measurement_theta_max 24.1310
_cell_measurement_theta_min 2.5740
_cell_volume 2005.08(16)
_computing_cell_refinement
;
CrysAlisPro (Rigaku OD, 2019)
;
_computing_data_collection
;
CrysAlisPro (Rigaku OD, 2019)
;
_computing_data_reduction
;
CrysAlisPro (Rigaku OD, 2019)
;
_computing_molecular_graphics
;
<i>OLEX2</i> (Dolomanov <i>et al.</i>,  2009)
;
_computing_publication_material
;
<i>OLEX2</i> (Dolomanov <i>et al.</i>,  2009)
;
_computing_structure_refinement
;
<i>SHELXL2018/1</i> (Sheldrick, 2015b)
;
_computing_structure_solution
;
<i>SHELXT2014/5</i> (Sheldrick, 2015a)
;
_diffrn_ambient_temperature 293(2)
_diffrn_measured_fraction_theta_full 1.000
_diffrn_measured_fraction_theta_max 1.000
_diffrn_measurement_device 'two-circle diffractometer'
_diffrn_measurement_device_type 'Rigaku XtaLAB mini'
_diffrn_measurement_method '\w scans'
_diffrn_radiation_type MoK\a
_diffrn_radiation_wavelength 0.71073
_diffrn_reflns_av_R_equivalents 0.0319
_diffrn_reflns_av_unetI/netI 0.0320
_diffrn_reflns_limit_h_max 20
_diffrn_reflns_limit_h_min -20
_diffrn_reflns_limit_k_max 9
_diffrn_reflns_limit_k_min -8
_diffrn_reflns_limit_l_max 19
_diffrn_reflns_limit_l_min -19
_diffrn_reflns_number 11510
_diffrn_reflns_theta_full 25.242
_diffrn_reflns_theta_max 25.349
_diffrn_reflns_theta_min 2.455
_exptl_absorpt_coefficient_mu 4.317
_exptl_absorpt_correction_T_max 1.00000
_exptl_absorpt_correction_T_min 0.89604
_exptl_absorpt_correction_type multi-scan
_exptl_absorpt_process_details
;
(CrysAlisPro; Rigaku OD, 2019)
;
_exptl_crystal_colour 'clear colourless'
_exptl_crystal_density_diffrn 2.019
_exptl_crystal_description block
_exptl_crystal_F_000 1152
_exptl_crystal_size_max 0.3
_exptl_crystal_size_mid 0.3
_exptl_crystal_size_min 0.3
_refine_diff_density_max 0.795
_refine_diff_density_min -0.814
_refine_ls_extinction_coef 0.00071(11)
_refine_ls_extinction_expression Fc^*^=kFc[1+0.001xFc^2^\l^3^/sin(2\q)]^-1/4^
_refine_ls_extinction_method
;
SHELXL-2018/1 (Sheldrick 2015a)
;
_refine_ls_goodness_of_fit_ref 1.069
_refine_ls_hydrogen_treatment constr
_refine_ls_matrix_type full
_refine_ls_number_parameters 227
_refine_ls_number_reflns 3668
_refine_ls_number_restraints 0
_refine_ls_restrained_S_all 1.069
_refine_ls_R_factor_all 0.0536
_refine_ls_R_factor_gt 0.0349
_refine_ls_shift/su_max 0.000
_refine_ls_shift/su_mean 0.000
_refine_ls_structure_factor_coef Fsqd
_refine_ls_weighting_details 'w=1/[\s^2^(Fo^2^)+(0.0249P)^2^+3.8317P] where P=(Fo^2^+2Fc^2^)/3'
_refine_ls_weighting_scheme calc
_refine_ls_wR_factor_gt 0.0726
_refine_ls_wR_factor_ref 0.0851
_reflns_number_gt 2748
_reflns_number_total 3668
_reflns_threshold_expression 'I > 2\s(I)'
_cod_data_source_file zv2014sup1.cif
_cod_data_source_block III
_cod_database_code 2244113
_shelx_space_group_comment
;
The symmetry employed for this shelxl refinement is uniquely defined
by the following loop, which should always be used as a source of
symmetry information in preference to the above space-group names.
They are only intended as comments.
;
_shelx_estimated_absorpt_t_min 0.357
_shelx_estimated_absorpt_t_max 0.357

loop_
_space_group_symop_operation_xyz
'x, y, z'
'-x, y+1/2, -z+1/2'
'-x, -y, -z'
'x, -y-1/2, z-1/2'

loop_
_atom_site_type_symbol
_atom_site_label
_atom_site_fract_x
_atom_site_fract_y
_atom_site_fract_z
_atom_site_U_iso_or_equiv
_atom_site_adp_type
_atom_site_calc_flag
_atom_site_occupancy
_atom_site_disorder_assembly
_atom_site_disorder_group
I I1 0.26214(2) 0.37499(6) 0.22453(2) 0.07021(17) Uani d 1 . .
I I2 0.22463(3) -0.02923(6) 0.41988(3) 0.07442(17) Uani d 1 . .
Zn Zn1 0.25578(3) 0.28426(10) 0.37845(4) 0.0553(2) Uani d 1 . .
O O1 0.3601(2) 0.3426(7) 0.4449(3) 0.0780(13) Uani d 1 . .
O O2 0.1777(2) 0.4466(5) 0.4234(3) 0.0627(10) Uani d 1 . .
N N1 0.4094(3) 0.4544(7) 0.4109(3) 0.0592(12) Uani d 1 . .
N N2 0.1160(3) 0.3728(6) 0.4566(3) 0.0509(11) Uani d 1 . .
C C1 0.4847(3) 0.3925(8) 0.3984(3) 0.0545(14) Uani d 1 . .
C C2 0.5069(4) 0.2175(9) 0.4180(4) 0.0707(17) Uani d 1 . .
H H2 0.470599 0.140389 0.438341 0.085 Uiso calc 1 . .
C C3 0.5817(5) 0.1635(11) 0.4068(5) 0.095(2) Uani d 1 . .
H H3 0.596812 0.048098 0.419687 0.114 Uiso calc 1 . .
C C4 0.6360(5) 0.2760(13) 0.3768(6) 0.105(3) Uani d 1 . .
H H4 0.687500 0.235837 0.370683 0.126 Uiso calc 1 . .
C C5 0.6159(4) 0.4433(12) 0.3560(5) 0.088(2) Uani d 1 . .
H H5 0.653406 0.516920 0.335438 0.106 Uiso calc 1 . .
C C6 0.5378(4) 0.5077(9) 0.3652(4) 0.0641(16) Uani d 1 . .
C C7 0.5127(5) 0.6797(10) 0.3444(5) 0.082(2) Uani d 1 . .
H H7 0.547198 0.757244 0.321637 0.099 Uiso calc 1 . .
C C8 0.4374(5) 0.7327(10) 0.3576(5) 0.085(2) Uani d 1 . .
H H8 0.419938 0.846144 0.343511 0.102 Uiso calc 1 . .
C C9 0.3871(4) 0.6157(10) 0.3923(4) 0.0758(19) Uani d 1 . .
H H9 0.336222 0.652818 0.402601 0.091 Uiso calc 1 . .
C C10 0.0431(3) 0.3575(7) 0.4054(3) 0.0487(12) Uani d 1 . .
C C11 0.0343(4) 0.4227(8) 0.3219(4) 0.0638(16) Uani d 1 . .
H H11 0.077050 0.475911 0.299604 0.077 Uiso calc 1 . .
C C12 -0.0388(5) 0.4051(10) 0.2751(4) 0.081(2) Uani d 1 . .
H H12 -0.046101 0.448351 0.219880 0.098 Uiso calc 1 . .
C C13 -0.1039(4) 0.3237(11) 0.3073(5) 0.088(2) Uani d 1 . .
H H13 -0.153042 0.311918 0.273148 0.106 Uiso calc 1 . .
C C14 -0.0955(4) 0.2624(9) 0.3879(5) 0.0755(19) Uani d 1 . .
H H14 -0.138783 0.208570 0.408920 0.091 Uiso calc 1 . .
C C15 -0.0218(3) 0.2796(7) 0.4398(4) 0.0534(13) Uani d 1 . .
C C16 -0.0094(4) 0.2205(8) 0.5249(4) 0.0632(16) Uani d 1 . .
H H16 -0.051513 0.168071 0.548760 0.076 Uiso calc 1 . .
C C17 0.0633(4) 0.2398(9) 0.5717(4) 0.0666(17) Uani d 1 . .
H H17 0.071247 0.201324 0.627730 0.080 Uiso calc 1 . .
C C18 0.1257(4) 0.3171(8) 0.5358(4) 0.0589(15) Uani d 1 . .
H H18 0.175593 0.330122 0.568251 0.071 Uiso calc 1 . .

loop_
_atom_site_aniso_label
_atom_site_aniso_U_11
_atom_site_aniso_U_22
_atom_site_aniso_U_33
_atom_site_aniso_U_12
_atom_site_aniso_U_13
_atom_site_aniso_U_23
I1 0.0640(3) 0.0961(4) 0.0508(2) -0.0078(2) 0.00801(19) -0.0018(2)
I2 0.0652(3) 0.0668(3) 0.0928(3) 0.0106(2) 0.0157(2) 0.0090(2)
Zn1 0.0377(3) 0.0742(5) 0.0542(4) -0.0006(3) 0.0070(3) -0.0005(3)
O1 0.048(2) 0.122(4) 0.063(3) -0.014(2) 0.002(2) 0.006(3)
O2 0.055(2) 0.059(3) 0.078(3) -0.0007(19) 0.024(2) 0.003(2)
N1 0.043(3) 0.079(4) 0.052(3) -0.001(3) -0.003(2) -0.012(3)
N2 0.047(2) 0.052(3) 0.057(3) 0.007(2) 0.016(2) -0.001(2)
C1 0.042(3) 0.075(4) 0.044(3) -0.001(3) -0.005(2) -0.014(3)
C2 0.066(4) 0.069(5) 0.073(4) -0.001(3) -0.007(3) -0.004(3)
C3 0.073(5) 0.086(6) 0.120(7) 0.013(4) -0.009(5) -0.026(5)
C4 0.064(5) 0.114(7) 0.136(8) 0.012(5) 0.011(5) -0.054(6)
C5 0.061(4) 0.110(7) 0.097(6) -0.016(4) 0.021(4) -0.026(5)
C6 0.053(3) 0.073(5) 0.066(4) -0.011(3) 0.006(3) -0.017(3)
C7 0.083(5) 0.076(5) 0.086(5) -0.022(4) 0.001(4) -0.008(4)
C8 0.087(5) 0.065(5) 0.095(5) 0.004(4) -0.018(4) -0.013(4)
C9 0.063(4) 0.084(5) 0.076(4) 0.008(4) -0.011(4) -0.024(4)
C10 0.051(3) 0.047(3) 0.049(3) 0.007(2) 0.013(3) 0.000(2)
C11 0.070(4) 0.071(4) 0.051(3) 0.005(3) 0.012(3) 0.003(3)
C12 0.092(5) 0.099(6) 0.052(4) 0.014(4) 0.002(4) -0.001(4)
C13 0.065(4) 0.110(6) 0.085(5) 0.005(4) -0.015(4) -0.006(5)
C14 0.056(4) 0.083(5) 0.086(5) -0.008(3) 0.004(4) -0.010(4)
C15 0.050(3) 0.053(3) 0.058(3) 0.004(3) 0.011(3) -0.003(3)
C16 0.062(4) 0.060(4) 0.071(4) 0.005(3) 0.025(3) 0.013(3)
C17 0.067(4) 0.080(5) 0.056(4) 0.014(3) 0.016(3) 0.011(3)
C18 0.056(3) 0.069(4) 0.051(3) 0.009(3) 0.005(3) 0.000(3)

loop_
_atom_type_symbol
_atom_type_description
_atom_type_scat_dispersion_real
_atom_type_scat_dispersion_imag
_atom_type_scat_source
C C 0.0033 0.0016 'International Tables Vol C Tables 4.2.6.8 and 6.1.1.4'
H H 0.0000 0.0000 'International Tables Vol C Tables 4.2.6.8 and 6.1.1.4'
I I -0.4742 1.8119 'International Tables Vol C Tables 4.2.6.8 and 6.1.1.4'
N N 0.0061 0.0033 'International Tables Vol C Tables 4.2.6.8 and 6.1.1.4'
O O 0.0106 0.0060 'International Tables Vol C Tables 4.2.6.8 and 6.1.1.4'
Zn Zn 0.2839 1.4301 'International Tables Vol C Tables 4.2.6.8 and 6.1.1.4'

loop_
_geom_angle_atom_site_label_1
_geom_angle_atom_site_label_2
_geom_angle_atom_site_label_3
_geom_angle_site_symmetry_1
_geom_angle_site_symmetry_3
_geom_angle
_geom_angle_publ_flag
I2 Zn1 I1 . . 122.33(3) ?
O1 Zn1 I1 . . 108.10(13) ?
O1 Zn1 I2 . . 105.60(15) ?
O1 Zn1 O2 . . 104.13(19) ?
O2 Zn1 I1 . . 106.36(12) ?
O2 Zn1 I2 . . 108.93(12) ?
N1 O1 Zn1 . . 118.3(3) ?
N2 O2 Zn1 . . 116.9(3) ?
O1 N1 C1 . . 117.2(5) ?
C9 N1 O1 . . 120.9(5) ?
C9 N1 C1 . . 121.9(6) ?
O2 N2 C10 . . 118.0(4) ?
C18 N2 O2 . . 120.2(5) ?
C18 N2 C10 . . 121.8(5) ?
N1 C1 C2 . . 120.7(6) ?
N1 C1 C6 . . 118.3(6) ?
C6 C1 C2 . . 121.0(6) ?
C1 C2 H2 . . 120.6 ?
C3 C2 C1 . . 118.8(7) ?
C3 C2 H2 . . 120.6 ?
C2 C3 H3 . . 119.4 ?
C2 C3 C4 . . 121.3(8) ?
C4 C3 H3 . . 119.4 ?
C3 C4 H4 . . 119.4 ?
C5 C4 C3 . . 121.2(8) ?
C5 C4 H4 . . 119.4 ?
C4 C5 H5 . . 119.8 ?
C4 C5 C6 . . 120.4(8) ?
C6 C5 H5 . . 119.8 ?
C1 C6 C5 . . 117.3(7) ?
C1 C6 C7 . . 119.3(6) ?
C7 C6 C5 . . 123.4(7) ?
C6 C7 H7 . . 120.2 ?
C8 C7 C6 . . 119.7(7) ?
C8 C7 H7 . . 120.2 ?
C7 C8 H8 . . 120.4 ?
C7 C8 C9 . . 119.3(7) ?
C9 C8 H8 . . 120.4 ?
N1 C9 C8 . . 121.6(7) ?
N1 C9 H9 . . 119.2 ?
C8 C9 H9 . . 119.2 ?
N2 C10 C11 . . 120.3(5) ?
N2 C10 C15 . . 118.3(5) ?
C15 C10 C11 . . 121.4(5) ?
C10 C11 H11 . . 121.2 ?
C12 C11 C10 . . 117.6(6) ?
C12 C11 H11 . . 121.2 ?
C11 C12 H12 . . 118.9 ?
C11 C12 C13 . . 122.1(6) ?
C13 C12 H12 . . 118.9 ?
C12 C13 H13 . . 119.9 ?
C14 C13 C12 . . 120.2(7) ?
C14 C13 H13 . . 119.9 ?
C13 C14 H14 . . 119.8 ?
C13 C14 C15 . . 120.3(7) ?
C15 C14 H14 . . 119.8 ?
C10 C15 C16 . . 118.5(5) ?
C14 C15 C10 . . 118.4(5) ?
C14 C15 C16 . . 123.0(6) ?
C15 C16 H16 . . 119.9 ?
C17 C16 C15 . . 120.3(6) ?
C17 C16 H16 . . 119.9 ?
C16 C17 H17 . . 120.2 ?
C16 C17 C18 . . 119.6(6) ?
C18 C17 H17 . . 120.2 ?
N2 C18 C17 . . 121.5(6) ?
N2 C18 H18 . . 119.3 ?
C17 C18 H18 . . 119.3 ?

loop_
_geom_bond_atom_site_label_1
_geom_bond_atom_site_label_2
_geom_bond_site_symmetry_2
_geom_bond_distance
_geom_bond_publ_flag
I1 Zn1 . 2.5534(8) ?
I2 Zn1 . 2.5473(9) ?
Zn1 O1 . 1.973(4) ?
Zn1 O2 . 1.994(4) ?
O1 N1 . 1.345(6) ?
O2 N2 . 1.339(5) ?
N1 C1 . 1.381(7) ?
N1 C9 . 1.307(8) ?
N2 C10 . 1.383(7) ?
N2 C18 . 1.317(7) ?
C1 C2 . 1.408(9) ?
C1 C6 . 1.397(8) ?
C2 H2 . 0.9300 ?
C2 C3 . 1.350(9) ?
C3 H3 . 0.9300 ?
C3 C4 . 1.377(12) ?
C4 H4 . 0.9300 ?
C4 C5 . 1.348(12) ?
C5 H5 . 0.9300 ?
C5 C6 . 1.420(9) ?
C6 C7 . 1.402(10) ?
C7 H7 . 0.9300 ?
C7 C8 . 1.363(10) ?
C8 H8 . 0.9300 ?
C8 C9 . 1.386(10) ?
C9 H9 . 0.9300 ?
C10 C11 . 1.405(8) ?
C10 C15 . 1.405(7) ?
C11 H11 . 0.9300 ?
C11 C12 . 1.356(9) ?
C12 H12 . 0.9300 ?
C12 C13 . 1.404(10) ?
C13 H13 . 0.9300 ?
C13 C14 . 1.352(10) ?
C14 H14 . 0.9300 ?
C14 C15 . 1.400(8) ?
C15 C16 . 1.414(8) ?
C16 H16 . 0.9300 ?
C16 C17 . 1.350(8) ?
C17 H17 . 0.9300 ?
C17 C18 . 1.382(8) ?
C18 H18 . 0.9300 ?

loop_
_geom_torsion_atom_site_label_1
_geom_torsion_atom_site_label_2
_geom_torsion_atom_site_label_3
_geom_torsion_atom_site_label_4
_geom_torsion_site_symmetry_1
_geom_torsion_site_symmetry_2
_geom_torsion_site_symmetry_3
_geom_torsion_site_symmetry_4
_geom_torsion
_geom_torsion_publ_flag
Zn1 O1 N1 C1 . . . . -119.9(4) ?
Zn1 O1 N1 C9 . . . . 61.5(6) ?
Zn1 O2 N2 C10 . . . . -96.9(5) ?
Zn1 O2 N2 C18 . . . . 83.1(5) ?
O1 N1 C1 C2 . . . . 2.2(7) ?
O1 N1 C1 C6 . . . . -178.3(5) ?
O1 N1 C9 C8 . . . . 179.7(5) ?
O2 N2 C10 C11 . . . . -1.7(7) ?
O2 N2 C10 C15 . . . . 179.7(5) ?
O2 N2 C18 C17 . . . . -179.7(5) ?
N1 C1 C2 C3 . . . . -178.4(6) ?
N1 C1 C6 C5 . . . . 177.6(5) ?
N1 C1 C6 C7 . . . . -1.2(8) ?
N2 C10 C11 C12 . . . . -179.5(6) ?
N2 C10 C15 C14 . . . . -179.4(5) ?
N2 C10 C15 C16 . . . . 0.0(8) ?
C1 N1 C9 C8 . . . . 1.1(9) ?
C1 C2 C3 C4 . . . . -0.1(11) ?
C1 C6 C7 C8 . . . . 0.7(10) ?
C2 C1 C6 C5 . . . . -2.9(9) ?
C2 C1 C6 C7 . . . . 178.3(6) ?
C2 C3 C4 C5 . . . . -1.2(13) ?
C3 C4 C5 C6 . . . . 0.4(13) ?
C4 C5 C6 C1 . . . . 1.6(10) ?
C4 C5 C6 C7 . . . . -179.6(7) ?
C5 C6 C7 C8 . . . . -178.0(7) ?
C6 C1 C2 C3 . . . . 2.1(9) ?
C6 C7 C8 C9 . . . . 0.6(11) ?
C7 C8 C9 N1 . . . . -1.6(11) ?
C9 N1 C1 C2 . . . . -179.2(6) ?
C9 N1 C1 C6 . . . . 0.3(8) ?
C10 N2 C18 C17 . . . . 0.3(9) ?
C10 C11 C12 C13 . . . . -0.6(11) ?
C10 C15 C16 C17 . . . . 0.3(9) ?
C11 C10 C15 C14 . . . . 2.1(9) ?
C11 C10 C15 C16 . . . . -178.5(5) ?
C11 C12 C13 C14 . . . . 1.2(12) ?
C12 C13 C14 C15 . . . . 0.0(12) ?
C13 C14 C15 C10 . . . . -1.6(10) ?
C13 C14 C15 C16 . . . . 179.1(7) ?
C14 C15 C16 C17 . . . . 179.6(6) ?
C15 C10 C11 C12 . . . . -1.0(9) ?
C15 C16 C17 C18 . . . . -0.3(10) ?
C16 C17 C18 N2 . . . . 0.0(10) ?
C18 N2 C10 C11 . . . . 178.3(5) ?
C18 N2 C10 C15 . . . . -0.2(8) ?

_cod_database_fobs_code 2244113
